data_7106770
loop_
_publ_author_name
'Ou, Yong-Cong'
'Liu, Wen-Ting'
'Li, Jin-Yan'
'Zhang, Gong-Guo'
'Wang, Jing'
'Tong, Ming-Liang'

_publ_section_title
;
 Solvochromic and photodimerization behaviour of 1D coordination polymer via
 single-crystal-to-single-crystal transformation
;
_journal_coden_ASTM CHCOFS
_journal_issue 33
_journal_name_full
;
 Chemical Communications (Cambridge, United Kingdom)
;
_journal_page_first 9384
_journal_page_last 9386
_journal_paper_doi 10.1039/c1cc13018h
_journal_volume 47
_journal_year 2011
_chemical_formula_sum 'C29 H22 N2 O9 Zn2'
_chemical_formula_weight 673.23
_space_group_IT_number 2
_symmetry_cell_setting triclinic
_symmetry_space_group_name_Hall '-P 1'
_symmetry_space_group_name_H-M 'P -1'
_atom_sites_solution_hydrogens geom
_atom_sites_solution_primary direct
_atom_sites_solution_secondary difmap
_audit_creation_method SHELXL-97
_cell_angle_alpha 87.702(4)
_cell_angle_beta 78.851(4)
_cell_angle_gamma 70.945(4)
_cell_formula_units_Z 2
_cell_length_a 7.4121(3)
_cell_length_b 10.3132(5)
_cell_length_c 17.9686(9)
_cell_measurement_reflns_used 2555
_cell_measurement_temperature 150(2)
_cell_measurement_theta_max 62.4052
_cell_measurement_theta_min 2.5050
_cell_volume 1273.41(11)
_computing_cell_refinement
;
CrysAlisPro, Oxford Diffraction Ltd.,
Version 1.171.34.44 (release 25-10-2010 CrysAlis171 .NET)
(compiled Oct 25 2010,18:11:34)
;
_computing_data_collection
;
CrysAlisPro, Oxford Diffraction Ltd.,
Version 1.171.34.44 (release 25-10-2010 CrysAlis171 .NET)
(compiled Oct 25 2010,18:11:34)
;
_computing_data_reduction
;
CrysAlisPro, Oxford Diffraction Ltd.,
Version 1.171.34.44 (release 25-10-2010 CrysAlis171 .NET)
(compiled Oct 25 2010,18:11:34)
;
_computing_molecular_graphics 'Bruker SHELXTL'
_computing_publication_material 'Bruker SHELXTL'
_computing_structure_refinement 'SHELXL-97 (Sheldrick, 1997)'
_computing_structure_solution 'SHELXS-97 (Sheldrick, 1990)'
_diffrn_ambient_temperature 150(2)
_diffrn_measured_fraction_theta_full 0.965
_diffrn_measured_fraction_theta_max 0.965
_diffrn_radiation_monochromator graphite
_diffrn_radiation_source 'fine-focus sealed tube'
_diffrn_radiation_type CuK\a
_diffrn_radiation_wavelength 1.54178
_diffrn_reflns_av_R_equivalents 0.0278
_diffrn_reflns_av_sigmaI/netI 0.0532
_diffrn_reflns_limit_h_max 7
_diffrn_reflns_limit_h_min -8
_diffrn_reflns_limit_k_max 8
_diffrn_reflns_limit_k_min -11
_diffrn_reflns_limit_l_max 20
_diffrn_reflns_limit_l_min -20
_diffrn_reflns_number 5199
_diffrn_reflns_theta_full 60.00
_diffrn_reflns_theta_max 60.00
_diffrn_reflns_theta_min 4.54
_exptl_absorpt_coefficient_mu 2.872
_exptl_absorpt_correction_T_max 0.8243
_exptl_absorpt_correction_T_min 0.5838
_exptl_absorpt_correction_type multi-scan
_exptl_crystal_colour pink
_exptl_crystal_density_diffrn 1.756
_exptl_crystal_density_method 'not measured'
_exptl_crystal_description polyhedral
_exptl_crystal_F_000 684
_exptl_crystal_size_max 0.21
_exptl_crystal_size_mid 0.10
_exptl_crystal_size_min 0.07
_refine_diff_density_max 0.376
_refine_diff_density_min -0.429
_refine_diff_density_rms 0.077
_refine_ls_extinction_method none
_refine_ls_goodness_of_fit_ref 0.942
_refine_ls_hydrogen_treatment constr
_refine_ls_matrix_type full
_refine_ls_number_parameters 380
_refine_ls_number_reflns 3662
_refine_ls_number_restraints 0
_refine_ls_restrained_S_all 0.942
_refine_ls_R_factor_all 0.0480
_refine_ls_R_factor_gt 0.0337
_refine_ls_shift/su_max 0.000
_refine_ls_shift/su_mean 0.000
_refine_ls_structure_factor_coef Fsqd
_refine_ls_weighting_details 'calc w=1/[\s^2^(Fo^2^)+(0.0477P)^2^+0.0000P] where P=(Fo^2^+2Fc^2^)/3'
_refine_ls_weighting_scheme calc
_refine_ls_wR_factor_gt 0.0806
_refine_ls_wR_factor_ref 0.0846
_reflns_number_gt 2817
_reflns_number_total 3662
_reflns_threshold_expression >2sigma(I)
_cod_data_source_file c1cc13018h.txt
_cod_data_source_block 1_CH3OH
_cod_original_cell_volume 1273.41(10)
_cod_original_sg_symbol_H-M P-1
_cod_database_code 7106770

loop_
_symmetry_equiv_pos_as_xyz
'x, y, z'
'-x, -y, -z'

loop_
_atom_site_label
_atom_site_type_symbol
_atom_site_fract_x
_atom_site_fract_y
_atom_site_fract_z
_atom_site_U_iso_or_equiv
_atom_site_adp_type
_atom_site_occupancy
_atom_site_symmetry_multiplicity
_atom_site_calc_flag
_atom_site_refinement_flags
_atom_site_disorder_assembly
_atom_site_disorder_group
Zn1 Zn -0.00462(6) 0.45503(5) 0.22279(3) 0.01993(14) Uani 1 1 d . . .
Zn2 Zn 0.35851(7) 0.53307(5) 0.29003(3) 0.02004(14) Uani 1 1 d . . .
N1 N 0.0505(4) 0.3161(3) 0.31043(17) 0.0223(7) Uani 1 1 d . . .
N2 N 0.5630(4) -0.3975(3) 0.62878(17) 0.0221(7) Uani 1 1 d . . .
O1 O 0.2623(4) 0.3807(3) 0.15136(15) 0.0270(6) Uani 1 1 d . . .
O2 O 0.4935(3) 0.4265(3) 0.19808(14) 0.0272(6) Uani 1 1 d . . .
O3 O 0.9117(4) 0.3046(3) 0.16598(14) 0.0258(6) Uani 1 1 d . . .
O4 O 0.8429(4) 0.5203(3) 0.13375(15) 0.0264(6) Uani 1 1 d . . .
O5 O 0.0899(3) 0.5977(2) 0.27156(14) 0.0222(6) Uani 1 1 d . . .
O6 O -0.0191(4) 0.7339(3) 0.37463(15) 0.0359(7) Uani 1 1 d . . .
O7 O -0.2837(3) 0.5738(2) 0.29742(14) 0.0230(6) Uani 1 1 d . . .
O8 O -0.5798(3) 0.7032(3) 0.28324(16) 0.0272(6) Uani 1 1 d . . .
O9 O 0.2336(6) 0.0743(4) 0.1028(2) 0.0711(11) Uani 1 1 d . . .
H9O H 0.1436 0.1510 0.1126 0.085 Uiso 1 1 d R . .
C1 C 0.0032(5) 0.3513(4) 0.3839(2) 0.0264(9) Uani 1 1 d . . .
H1 H -0.0685 0.4443 0.3982 0.032 Uiso 1 1 calc R . .
C2 C 0.0539(6) 0.2583(4) 0.4403(2) 0.0285(9) Uani 1 1 d . . .
H2 H 0.0174 0.2877 0.4921 0.034 Uiso 1 1 calc R . .
C3 C 0.1588(5) 0.1215(4) 0.4206(2) 0.0268(9) Uani 1 1 d . . .
C4 C 0.1996(6) 0.0844(4) 0.3440(2) 0.0327(9) Uani 1 1 d . . .
H4 H 0.2637 -0.0089 0.3283 0.039 Uiso 1 1 calc R . .
C5 C 0.1473(6) 0.1827(4) 0.2911(2) 0.0298(9) Uani 1 1 d . . .
H5 H 0.1804 0.1557 0.2390 0.036 Uiso 1 1 calc R . .
C6 C 0.2245(6) 0.0245(4) 0.4797(2) 0.0280(9) Uani 1 1 d . . .
H6 H 0.1775 0.0553 0.5311 0.034 Uiso 1 1 calc R . .
C7 C 0.3446(6) -0.1029(4) 0.4662(2) 0.0316(9) Uani 1 1 d . . .
H7 H 0.3863 -0.1336 0.4146 0.038 Uiso 1 1 calc R . .
C8 C 0.4193(5) -0.2013(4) 0.5232(2) 0.0263(9) Uani 1 1 d . . .
C9 C 0.3611(6) -0.1752(4) 0.6013(2) 0.0311(9) Uani 1 1 d . . .
H9 H 0.2713 -0.0886 0.6199 0.037 Uiso 1 1 calc R . .
C10 C 0.4327(6) -0.2740(4) 0.6517(2) 0.0282(9) Uani 1 1 d . . .
H10 H 0.3884 -0.2542 0.7046 0.034 Uiso 1 1 calc R . .
C11 C 0.6209(6) -0.4234(4) 0.5544(2) 0.0272(9) Uani 1 1 d . . .
H11 H 0.7126 -0.5104 0.5376 0.033 Uiso 1 1 calc R . .
C12 C 0.5543(6) -0.3304(4) 0.5007(2) 0.0305(9) Uani 1 1 d . . .
H12 H 0.6001 -0.3540 0.4483 0.037 Uiso 1 1 calc R . .
C13 C 0.5643(5) 0.3569(3) 0.0704(2) 0.0196(8) Uani 1 1 d . . .
C14 C 0.7514(5) 0.3693(3) 0.0610(2) 0.0201(8) Uani 1 1 d . . .
C15 C 0.8695(6) 0.3485(4) -0.0109(2) 0.0276(9) Uani 1 1 d . . .
H15 H 0.9948 0.3581 -0.0178 0.033 Uiso 1 1 calc R . .
C16 C 0.8049(6) 0.3140(4) -0.0721(2) 0.0303(9) Uani 1 1 d . . .
H16 H 0.8873 0.2982 -0.1207 0.036 Uiso 1 1 calc R . .
C17 C 0.6217(6) 0.3025(4) -0.0631(2) 0.0322(10) Uani 1 1 d . . .
H17 H 0.5776 0.2797 -0.1054 0.039 Uiso 1 1 calc R . .
C18 C 0.5019(5) 0.3244(4) 0.0083(2) 0.0256(9) Uani 1 1 d . . .
H18 H 0.3755 0.3169 0.0144 0.031 Uiso 1 1 calc R . .
C19 C 0.4284(5) 0.3902(4) 0.1451(2) 0.0203(8) Uani 1 1 d . . .
C20 C 0.8344(5) 0.4016(4) 0.12522(19) 0.0200(8) Uani 1 1 d . . .
C21 C -0.3279(5) 0.7995(4) 0.2482(2) 0.0205(8) Uani 1 1 d . . .
C22 C -0.1563(5) 0.8110(4) 0.2649(2) 0.0205(8) Uani 1 1 d . . .
C23 C -0.0973(6) 0.9212(4) 0.2366(2) 0.0281(9) Uani 1 1 d . . .
H23 H 0.0177 0.9307 0.2481 0.034 Uiso 1 1 calc R . .
C24 C -0.2036(6) 1.0175(4) 0.1919(2) 0.0320(10) Uani 1 1 d . . .
H24 H -0.1610 1.0920 0.1730 0.038 Uiso 1 1 calc R . .
C25 C -0.3710(6) 1.0054(4) 0.1749(2) 0.0312(9) Uani 1 1 d . . .
H25 H -0.4431 1.0707 0.1437 0.037 Uiso 1 1 calc R . .
C26 C -0.4336(5) 0.8965(4) 0.2036(2) 0.0266(9) Uani 1 1 d . . .
H26 H -0.5499 0.8886 0.1925 0.032 Uiso 1 1 calc R . .
C27 C -0.3984(5) 0.6830(4) 0.2781(2) 0.0212(8) Uani 1 1 d . . .
C28 C -0.0268(5) 0.7093(4) 0.3103(2) 0.0234(8) Uani 1 1 d . . .
C29 C 0.2372(12) 0.0451(7) 0.0268(4) 0.101(3) Uani 1 1 d . . .
H29A H 0.2447 0.1244 -0.0040 0.121 Uiso 1 1 calc R . .
H29B H 0.1186 0.0254 0.0231 0.121 Uiso 1 1 calc R . .
H29C H 0.3510 -0.0348 0.0084 0.121 Uiso 1 1 calc R . .

loop_
_atom_site_aniso_label
_atom_site_aniso_U_11
_atom_site_aniso_U_22
_atom_site_aniso_U_33
_atom_site_aniso_U_23
_atom_site_aniso_U_13
_atom_site_aniso_U_12
Zn1 0.0186(3) 0.0203(3) 0.0225(3) 0.0009(2) -0.00478(19) -0.0080(2)
Zn2 0.0190(3) 0.0218(3) 0.0207(3) 0.0016(2) -0.00571(19) -0.0074(2)
N1 0.0210(16) 0.0207(16) 0.0249(17) 0.0013(13) -0.0045(13) -0.0065(13)
N2 0.0233(17) 0.0218(17) 0.0217(17) 0.0030(13) -0.0050(13) -0.0078(14)
O1 0.0201(14) 0.0313(15) 0.0312(15) -0.0051(12) -0.0014(11) -0.0118(12)
O2 0.0179(13) 0.0383(16) 0.0227(14) -0.0049(12) -0.0021(11) -0.0058(12)
O3 0.0216(13) 0.0319(15) 0.0273(14) 0.0029(12) -0.0087(11) -0.0112(12)
O4 0.0263(14) 0.0259(15) 0.0303(15) -0.0003(11) -0.0061(11) -0.0125(12)
O5 0.0187(13) 0.0203(13) 0.0287(14) -0.0003(11) -0.0051(11) -0.0073(11)
O6 0.0404(17) 0.0441(18) 0.0219(15) -0.0043(13) -0.0102(12) -0.0091(14)
O7 0.0198(13) 0.0200(14) 0.0284(14) 0.0028(11) -0.0039(11) -0.0062(12)
O8 0.0171(14) 0.0232(14) 0.0414(16) 0.0013(12) -0.0066(11) -0.0061(11)
O9 0.067(3) 0.068(3) 0.064(3) -0.014(2) -0.023(2) 0.006(2)
C1 0.027(2) 0.022(2) 0.028(2) 0.0018(17) -0.0045(16) -0.0068(17)
C2 0.035(2) 0.026(2) 0.024(2) 0.0018(17) -0.0047(17) -0.0092(18)
C3 0.027(2) 0.026(2) 0.028(2) 0.0015(17) -0.0050(17) -0.0093(17)
C4 0.042(2) 0.021(2) 0.029(2) 0.0007(17) -0.0081(18) -0.0031(18)
C5 0.035(2) 0.026(2) 0.024(2) -0.0054(17) -0.0036(17) -0.0049(18)
C6 0.030(2) 0.024(2) 0.029(2) 0.0067(17) -0.0061(17) -0.0072(18)
C7 0.036(2) 0.029(2) 0.027(2) 0.0057(17) -0.0067(17) -0.0068(19)
C8 0.026(2) 0.024(2) 0.029(2) 0.0032(17) -0.0076(16) -0.0074(17)
C9 0.032(2) 0.026(2) 0.027(2) -0.0023(17) -0.0013(18) -0.0008(18)
C10 0.031(2) 0.027(2) 0.022(2) -0.0011(17) -0.0055(17) -0.0030(18)
C11 0.028(2) 0.022(2) 0.027(2) -0.0035(16) -0.0038(16) -0.0023(17)
C12 0.036(2) 0.027(2) 0.024(2) 0.0039(17) -0.0055(17) -0.0041(19)
C13 0.0219(19) 0.0172(18) 0.0201(19) 0.0013(15) -0.0046(15) -0.0066(15)
C14 0.0221(19) 0.0157(18) 0.0207(19) 0.0017(14) -0.0024(15) -0.0047(15)
C15 0.026(2) 0.028(2) 0.026(2) -0.0004(17) 0.0002(16) -0.0085(17)
C16 0.036(2) 0.026(2) 0.022(2) -0.0018(16) 0.0018(17) -0.0047(18)
C17 0.046(3) 0.032(2) 0.022(2) -0.0045(17) -0.0100(18) -0.014(2)
C18 0.025(2) 0.023(2) 0.030(2) -0.0011(16) -0.0080(17) -0.0092(17)
C19 0.023(2) 0.0179(19) 0.0216(19) 0.0021(15) -0.0062(16) -0.0069(16)
C20 0.0132(17) 0.031(2) 0.0161(19) -0.0013(16) -0.0020(14) -0.0076(16)
C21 0.0189(19) 0.0188(19) 0.0225(19) -0.0036(15) -0.0025(15) -0.0046(15)
C22 0.0209(19) 0.0167(18) 0.0210(19) -0.0067(15) 0.0014(15) -0.0045(15)
C23 0.027(2) 0.025(2) 0.035(2) -0.0041(18) -0.0020(17) -0.0140(18)
C24 0.038(2) 0.019(2) 0.037(2) 0.0003(18) 0.0011(19) -0.0122(18)
C25 0.034(2) 0.021(2) 0.032(2) 0.0033(17) -0.0015(18) -0.0041(18)
C26 0.023(2) 0.023(2) 0.032(2) -0.0013(17) -0.0048(16) -0.0052(17)
C27 0.022(2) 0.022(2) 0.0206(19) -0.0059(15) -0.0020(15) -0.0085(17)
C28 0.0196(19) 0.026(2) 0.028(2) -0.0006(17) -0.0002(16) -0.0139(17)
C29 0.136(7) 0.061(4) 0.087(6) -0.008(4) -0.015(5) -0.011(4)

loop_
_atom_type_symbol
_atom_type_description
_atom_type_scat_dispersion_real
_atom_type_scat_dispersion_imag
_atom_type_scat_source
C C 0.0181 0.0091 'International Tables Vol C Tables 4.2.6.8 and 6.1.1.4'
H H 0.0000 0.0000 'International Tables Vol C Tables 4.2.6.8 and 6.1.1.4'
N N 0.0311 0.0180 'International Tables Vol C Tables 4.2.6.8 and 6.1.1.4'
O O 0.0492 0.0322 'International Tables Vol C Tables 4.2.6.8 and 6.1.1.4'
Zn Zn -1.5491 0.6778 'International Tables Vol C Tables 4.2.6.8 and 6.1.1.4'

loop_
_geom_angle_atom_site_label_1
_geom_angle_atom_site_label_2
_geom_angle_atom_site_label_3
_geom_angle
_geom_angle_site_symmetry_1
_geom_angle_site_symmetry_3
_geom_angle_publ_flag
O1 Zn1 N1 98.18(11) . . ?
O1 Zn1 O4 93.94(10) . 1_455 ?
N1 Zn1 O4 146.46(11) . 1_455 ?
O1 Zn1 O5 90.45(10) . . ?
N1 Zn1 O5 93.23(11) . . ?
O4 Zn1 O5 117.92(10) 1_455 . ?
O1 Zn1 O3 86.18(10) . 1_455 ?
N1 Zn1 O3 88.32(11) . 1_455 ?
O4 Zn1 O3 61.35(10) 1_455 1_455 ?
O5 Zn1 O3 176.47(9) . 1_455 ?
O1 Zn1 O7 169.12(9) . . ?
N1 Zn1 O7 88.55(11) . . ?
O4 Zn1 O7 84.92(10) 1_455 . ?
O5 Zn1 O7 80.60(9) . . ?
O3 Zn1 O7 102.63(9) 1_455 . ?
O1 Zn1 C20 90.41(11) . 1_455 ?
N1 Zn1 C20 117.75(12) . 1_455 ?
O4 Zn1 C20 30.70(11) 1_455 1_455 ?
O5 Zn1 C20 148.54(11) . 1_455 ?
O3 Zn1 C20 30.65(11) 1_455 1_455 ?
O7 Zn1 C20 94.02(10) . 1_455 ?
O2 Zn2 O8 107.67(11) . 1_655 ?
O2 Zn2 O5 100.63(10) . . ?
O8 Zn2 O5 101.25(10) 1_655 . ?
O2 Zn2 N2 102.36(12) . 2_656 ?
O8 Zn2 N2 120.97(12) 1_655 2_656 ?
O5 Zn2 N2 121.60(11) . 2_656 ?
C1 N1 C5 117.8(3) . . ?
C1 N1 Zn1 124.3(3) . . ?
C5 N1 Zn1 117.9(3) . . ?
C11 N2 C10 117.7(3) . . ?
C11 N2 Zn2 125.1(3) . 2_656 ?
C10 N2 Zn2 117.1(2) . 2_656 ?
C19 O1 Zn1 137.8(2) . . ?
C19 O2 Zn2 130.5(2) . . ?
C20 O3 Zn1 86.8(2) . 1_655 ?
C20 O4 Zn1 91.2(2) . 1_655 ?
C28 O5 Zn2 115.4(2) . . ?
C28 O5 Zn1 124.5(2) . . ?
Zn2 O5 Zn1 117.00(12) . . ?
C27 O7 Zn1 123.3(2) . . ?
C27 O8 Zn2 112.6(2) . 1_455 ?
C29 O9 H9O 104.2 . . ?
N1 C1 C2 122.9(3) . . ?
N1 C1 H1 118.6 . . ?
C2 C1 H1 118.6 . . ?
C1 C2 C3 119.6(4) . . ?
C1 C2 H2 120.2 . . ?
C3 C2 H2 120.2 . . ?
C4 C3 C2 117.1(4) . . ?
C4 C3 C6 123.1(4) . . ?
C2 C3 C6 119.8(4) . . ?
C5 C4 C3 120.0(4) . . ?
C5 C4 H4 120.0 . . ?
C3 C4 H4 120.0 . . ?
N1 C5 C4 122.6(4) . . ?
N1 C5 H5 118.7 . . ?
C4 C5 H5 118.7 . . ?
C7 C6 C3 124.5(4) . . ?
C7 C6 H6 117.7 . . ?
C3 C6 H6 117.7 . . ?
C6 C7 C8 126.3(4) . . ?
C6 C7 H7 116.9 . . ?
C8 C7 H7 116.9 . . ?
C9 C8 C12 116.0(4) . . ?
C9 C8 C7 123.7(4) . . ?
C12 C8 C7 120.3(4) . . ?
C10 C9 C8 120.6(4) . . ?
C10 C9 H9 119.7 . . ?
C8 C9 H9 119.7 . . ?
N2 C10 C9 122.4(4) . . ?
N2 C10 H10 118.8 . . ?
C9 C10 H10 118.8 . . ?
N2 C11 C12 123.2(4) . . ?
N2 C11 H11 118.4 . . ?
C12 C11 H11 118.4 . . ?
C11 C12 C8 120.1(4) . . ?
C11 C12 H12 120.0 . . ?
C8 C12 H12 120.0 . . ?
C18 C13 C14 119.4(3) . . ?
C18 C13 C19 119.9(3) . . ?
C14 C13 C19 120.6(3) . . ?
C15 C14 C13 119.3(3) . . ?
C15 C14 C20 117.1(3) . . ?
C13 C14 C20 123.5(3) . . ?
C16 C15 C14 120.3(4) . . ?
C16 C15 H15 119.9 . . ?
C14 C15 H15 119.9 . . ?
C17 C16 C15 120.5(4) . . ?
C17 C16 H16 119.8 . . ?
C15 C16 H16 119.8 . . ?
C16 C17 C18 119.7(4) . . ?
C16 C17 H17 120.1 . . ?
C18 C17 H17 120.1 . . ?
C13 C18 C17 120.8(4) . . ?
C13 C18 H18 119.6 . . ?
C17 C18 H18 119.6 . . ?
O1 C19 O2 125.0(3) . . ?
O1 C19 C13 119.1(3) . . ?
O2 C19 C13 115.9(3) . . ?
O4 C20 O3 120.6(3) . . ?
O4 C20 C14 120.6(3) . . ?
O3 C20 C14 118.4(3) . . ?
O4 C20 Zn1 58.06(18) . 1_655 ?
O3 C20 Zn1 62.56(18) . 1_655 ?
C14 C20 Zn1 175.2(2) . 1_655 ?
C26 C21 C22 119.8(3) . . ?
C26 C21 C27 119.6(3) . . ?
C22 C21 C27 120.6(3) . . ?
C23 C22 C21 118.7(3) . . ?
C23 C22 C28 116.9(3) . . ?
C21 C22 C28 124.3(3) . . ?
C24 C23 C22 121.0(4) . . ?
C24 C23 H23 119.5 . . ?
C22 C23 H23 119.5 . . ?
C25 C24 C23 120.2(3) . . ?
C25 C24 H24 119.9 . . ?
C23 C24 H24 119.9 . . ?
C24 C25 C26 119.5(4) . . ?
C24 C25 H25 120.3 . . ?
C26 C25 H25 120.3 . . ?
C21 C26 C25 120.7(4) . . ?
C21 C26 H26 119.6 . . ?
C25 C26 H26 119.6 . . ?
O7 C27 O8 123.0(3) . . ?
O7 C27 C21 120.9(3) . . ?
O8 C27 C21 116.1(3) . . ?
O6 C28 O5 123.1(4) . . ?
O6 C28 C22 122.4(3) . . ?
O5 C28 C22 114.2(3) . . ?
O9 C29 H29A 109.5 . . ?
O9 C29 H29B 109.5 . . ?
H29A C29 H29B 109.5 . . ?
O9 C29 H29C 109.5 . . ?
H29A C29 H29C 109.5 . . ?
H29B C29 H29C 109.5 . . ?

loop_
_geom_bond_atom_site_label_1
_geom_bond_atom_site_label_2
_geom_bond_distance
_geom_bond_site_symmetry_2
_geom_bond_publ_flag
Zn1 O1 2.063(2) . ?
Zn1 N1 2.094(3) . ?
Zn1 O4 2.099(3) 1_455 ?
Zn1 O5 2.107(2) . ?
Zn1 O3 2.198(3) 1_455 ?
Zn1 O7 2.232(2) . ?
Zn1 C20 2.473(4) 1_455 ?
Zn2 O2 1.931(3) . ?
Zn2 O8 1.946(2) 1_655 ?
Zn2 O5 1.972(2) . ?
Zn2 N2 2.014(3) 2_656 ?
N1 C1 1.331(5) . ?
N1 C5 1.351(5) . ?
N2 C11 1.332(5) . ?
N2 C10 1.345(5) . ?
N2 Zn2 2.014(3) 2_656 ?
O1 C19 1.250(4) . ?
O2 C19 1.266(4) . ?
O3 C20 1.263(4) . ?
O3 Zn1 2.198(3) 1_655 ?
O4 C20 1.263(4) . ?
O4 Zn1 2.099(3) 1_655 ?
O5 C28 1.318(5) . ?
O6 C28 1.210(5) . ?
O7 C27 1.252(5) . ?
O8 C27 1.277(4) . ?
O8 Zn2 1.946(2) 1_455 ?
O9 C29 1.403(8) . ?
O9 H9O 0.8500 . ?
C1 C2 1.387(5) . ?
C1 H1 0.9500 . ?
C2 C3 1.392(6) . ?
C2 H2 0.9500 . ?
C3 C4 1.392(6) . ?
C3 C6 1.471(5) . ?
C4 C5 1.374(6) . ?
C4 H4 0.9500 . ?
C5 H5 0.9500 . ?
C6 C7 1.325(6) . ?
C6 H6 0.9500 . ?
C7 C8 1.468(5) . ?
C7 H7 0.9500 . ?
C8 C9 1.396(6) . ?
C8 C12 1.398(6) . ?
C9 C10 1.378(6) . ?
C9 H9 0.9500 . ?
C10 H10 0.9500 . ?
C11 C12 1.377(5) . ?
C11 H11 0.9500 . ?
C12 H12 0.9500 . ?
C13 C18 1.379(5) . ?
C13 C14 1.411(5) . ?
C13 C19 1.490(5) . ?
C14 C15 1.394(5) . ?
C14 C20 1.503(5) . ?
C15 C16 1.383(6) . ?
C15 H15 0.9500 . ?
C16 C17 1.380(6) . ?
C16 H16 0.9500 . ?
C17 C18 1.392(5) . ?
C17 H17 0.9500 . ?
C18 H18 0.9500 . ?
C20 Zn1 2.473(3) 1_655 ?
C21 C26 1.386(5) . ?
C21 C22 1.404(5) . ?
C21 C27 1.502(5) . ?
C22 C23 1.391(5) . ?
C22 C28 1.504(5) . ?
C23 C24 1.386(6) . ?
C23 H23 0.9500 . ?
C24 C25 1.378(6) . ?
C24 H24 0.9500 . ?
C25 C26 1.395(5) . ?
C25 H25 0.9500 . ?
C26 H26 0.9500 . ?
C29 H29A 0.9800 . ?
C29 H29B 0.9800 . ?
C29 H29C 0.9800 . ?

loop_
_geom_hbond_atom_site_label_D
_geom_hbond_atom_site_label_H
_geom_hbond_atom_site_label_A
_geom_hbond_distance_DH
_geom_hbond_distance_HA
_geom_hbond_distance_DA
_geom_hbond_angle_DHA
_geom_hbond_site_symmetry_A
O9 H9O O3 0.85 2.02 2.844(5) 162.4 1_455
C2 H2 O6 0.95 2.40 3.288(5) 155.6 2_566
C6 H6 O6 0.95 2.61 3.447(5) 146.6 2_566
C24 H24 O3 0.95 2.42 3.333(4) 162.0 1_465

loop_
_geom_torsion_atom_site_label_1
_geom_torsion_atom_site_label_2
_geom_torsion_atom_site_label_3
_geom_torsion_atom_site_label_4
_geom_torsion
_geom_torsion_site_symmetry_1
_geom_torsion_site_symmetry_2
_geom_torsion_site_symmetry_3
_geom_torsion_site_symmetry_4
_geom_torsion_publ_flag
O1 Zn1 N1 C1 135.1(3) . . . . ?
O4 Zn1 N1 C1 -114.9(3) 1_455 . . . ?
O5 Zn1 N1 C1 44.2(3) . . . . ?
O3 Zn1 N1 C1 -139.0(3) 1_455 . . . ?
O7 Zn1 N1 C1 -36.3(3) . . . . ?
C20 Zn1 N1 C1 -130.1(3) 1_455 . . . ?
O1 Zn1 N1 C5 -42.2(3) . . . . ?
O4 Zn1 N1 C5 67.9(4) 1_455 . . . ?
O5 Zn1 N1 C5 -133.1(3) . . . . ?
O3 Zn1 N1 C5 43.7(3) 1_455 . . . ?
O7 Zn1 N1 C5 146.4(3) . . . . ?
C20 Zn1 N1 C5 52.6(3) 1_455 . . . ?
N1 Zn1 O1 C19 -80.9(4) . . . . ?
O4 Zn1 O1 C19 130.5(4) 1_455 . . . ?
O5 Zn1 O1 C19 12.5(4) . . . . ?
O3 Zn1 O1 C19 -168.6(4) 1_455 . . . ?
O7 Zn1 O1 C19 46.9(7) . . . . ?
C20 Zn1 O1 C19 161.0(4) 1_455 . . . ?
O8 Zn2 O2 C19 -114.7(3) 1_655 . . . ?
O5 Zn2 O2 C19 -9.1(3) . . . . ?
N2 Zn2 O2 C19 116.8(3) 2_656 . . . ?
O2 Zn2 O5 C28 -157.5(2) . . . . ?
O8 Zn2 O5 C28 -46.9(2) 1_655 . . . ?
N2 Zn2 O5 C28 90.7(2) 2_656 . . . ?
O2 Zn2 O5 Zn1 41.55(14) . . . . ?
O8 Zn2 O5 Zn1 152.17(13) 1_655 . . . ?
N2 Zn2 O5 Zn1 -70.24(17) 2_656 . . . ?
O1 Zn1 O5 C28 160.7(3) . . . . ?
N1 Zn1 O5 C28 -101.1(3) . . . . ?
O4 Zn1 O5 C28 66.0(3) 1_455 . . . ?
O3 Zn1 O5 C28 143.1(15) 1_455 . . . ?
O7 Zn1 O5 C28 -13.1(3) . . . . ?
C20 Zn1 O5 C28 69.2(3) 1_455 . . . ?
O1 Zn1 O5 Zn2 -40.26(14) . . . . ?
N1 Zn1 O5 Zn2 57.96(14) . . . . ?
O4 Zn1 O5 Zn2 -134.96(12) 1_455 . . . ?
O3 Zn1 O5 Zn2 -57.9(16) 1_455 . . . ?
O7 Zn1 O5 Zn2 145.95(14) . . . . ?
C20 Zn1 O5 Zn2 -131.78(17) 1_455 . . . ?
O1 Zn1 O7 C27 49.8(7) . . . . ?
N1 Zn1 O7 C27 178.3(3) . . . . ?
O4 Zn1 O7 C27 -34.7(3) 1_455 . . . ?
O5 Zn1 O7 C27 84.7(3) . . . . ?
O3 Zn1 O7 C27 -93.8(3) 1_455 . . . ?
C20 Zn1 O7 C27 -64.0(3) 1_455 . . . ?
C5 N1 C1 C2 2.0(5) . . . . ?
Zn1 N1 C1 C2 -175.3(3) . . . . ?
N1 C1 C2 C3 -0.1(6) . . . . ?
C1 C2 C3 C4 -2.9(6) . . . . ?
C1 C2 C3 C6 175.8(3) . . . . ?
C2 C3 C4 C5 3.9(6) . . . . ?
C6 C3 C4 C5 -174.7(4) . . . . ?
C1 N1 C5 C4 -0.9(6) . . . . ?
Zn1 N1 C5 C4 176.6(3) . . . . ?
C3 C4 C5 N1 -2.1(6) . . . . ?
C4 C3 C6 C7 7.3(6) . . . . ?
C2 C3 C6 C7 -171.3(4) . . . . ?
C3 C6 C7 C8 177.6(4) . . . . ?
C6 C7 C8 C9 4.7(7) . . . . ?
C6 C7 C8 C12 -176.4(4) . . . . ?
C12 C8 C9 C10 -1.1(6) . . . . ?
C7 C8 C9 C10 177.9(4) . . . . ?
C11 N2 C10 C9 -0.9(6) . . . . ?
Zn2 N2 C10 C9 -176.9(3) 2_656 . . . ?
C8 C9 C10 N2 1.4(6) . . . . ?
C10 N2 C11 C12 0.2(6) . . . . ?
Zn2 N2 C11 C12 175.8(3) 2_656 . . . ?
N2 C11 C12 C8 0.0(6) . . . . ?
C9 C8 C12 C11 0.4(6) . . . . ?
C7 C8 C12 C11 -178.6(4) . . . . ?
C18 C13 C14 C15 0.1(5) . . . . ?
C19 C13 C14 C15 -174.7(3) . . . . ?
C18 C13 C14 C20 -178.8(3) . . . . ?
C19 C13 C14 C20 6.5(5) . . . . ?
C13 C14 C15 C16 -1.0(5) . . . . ?
C20 C14 C15 C16 177.9(3) . . . . ?
C14 C15 C16 C17 1.3(6) . . . . ?
C15 C16 C17 C18 -0.6(6) . . . . ?
C14 C13 C18 C17 0.6(5) . . . . ?
C19 C13 C18 C17 175.4(3) . . . . ?
C16 C17 C18 C13 -0.3(6) . . . . ?
Zn1 O1 C19 O2 20.5(6) . . . . ?
Zn1 O1 C19 C13 -159.6(3) . . . . ?
Zn2 O2 C19 O1 -23.0(5) . . . . ?
Zn2 O2 C19 C13 157.1(2) . . . . ?
C18 C13 C19 O1 4.0(5) . . . . ?
C14 C13 C19 O1 178.7(3) . . . . ?
C18 C13 C19 O2 -176.2(3) . . . . ?
C14 C13 C19 O2 -1.4(5) . . . . ?
Zn1 O4 C20 O3 -1.2(3) 1_655 . . . ?
Zn1 O4 C20 C14 -174.6(3) 1_655 . . . ?
Zn1 O3 C20 O4 1.1(3) 1_655 . . . ?
Zn1 O3 C20 C14 174.6(3) 1_655 . . . ?
C15 C14 C20 O4 77.3(4) . . . . ?
C13 C14 C20 O4 -103.8(4) . . . . ?
C15 C14 C20 O3 -96.2(4) . . . . ?
C13 C14 C20 O3 82.7(4) . . . . ?
C15 C14 C20 Zn1 4(3) . . . 1_655 ?
C13 C14 C20 Zn1 -177(3) . . . 1_655 ?
C26 C21 C22 C23 0.6(5) . . . . ?
C27 C21 C22 C23 -179.4(3) . . . . ?
C26 C21 C22 C28 -177.8(3) . . . . ?
C27 C21 C22 C28 2.2(5) . . . . ?
C21 C22 C23 C24 -0.8(5) . . . . ?
C28 C22 C23 C24 177.7(3) . . . . ?
C22 C23 C24 C25 0.1(6) . . . . ?
C23 C24 C25 C26 0.7(6) . . . . ?
C22 C21 C26 C25 0.2(5) . . . . ?
C27 C21 C26 C25 -179.8(3) . . . . ?
C24 C25 C26 C21 -0.9(6) . . . . ?
Zn1 O7 C27 O8 129.1(3) . . . . ?
Zn1 O7 C27 C21 -51.7(4) . . . . ?
Zn2 O8 C27 O7 -19.6(4) 1_455 . . . ?
Zn2 O8 C27 C21 161.2(2) 1_455 . . . ?
C26 C21 C27 O7 157.6(3) . . . . ?
C22 C21 C27 O7 -22.4(5) . . . . ?
C26 C21 C27 O8 -23.1(5) . . . . ?
C22 C21 C27 O8 156.9(3) . . . . ?
Zn2 O5 C28 O6 -36.0(4) . . . . ?
Zn1 O5 C28 O6 123.3(3) . . . . ?
Zn2 O5 C28 C22 137.7(2) . . . . ?
Zn1 O5 C28 C22 -62.9(4) . . . . ?
C23 C22 C28 O6 74.9(5) . . . . ?
C21 C22 C28 O6 -106.7(4) . . . . ?
C23 C22 C28 O5 -98.9(4) . . . . ?
C21 C22 C28 O5 79.5(4) . . . . ?
